data_7054255
loop_
_publ_author_name
'Mu\~noz, Bianca K.'
'Ojo, Wilfried-Solo'
'Jacob, Kane'
'Romero, Nuria'
'Vendier, Laure'
'Despagnet-Ayoub, Emmanuelle'
'Etienne, Michel'

_publ_section_title
;
 Perfluorinated 1H-indazoles and hydrotris(indazol-1-yl)borates.
 Supramolecular organization and a new synthetic procedure to form
 scorpionate ligands
;
_journal_issue 6
_journal_name_full 'New Journal of Chemistry'
_journal_page_first 2451
_journal_paper_doi 10.1039/c4nj00136b
_journal_volume 38
_journal_year 2014
_chemical_compound_source 'synthesis as described'
_chemical_formula_moiety 'C13 H F17 N2'
_chemical_formula_sum 'C13 H F17 N2'
_chemical_formula_weight 508.16
_chemical_name_systematic
;
 ?
;
_space_group_IT_number 14
_symmetry_cell_setting monoclinic
_symmetry_Int_Tables_number 14
_symmetry_space_group_name_Hall '-P 2ybc'
_symmetry_space_group_name_H-M 'P 1 21/c 1'
_atom_sites_solution_hydrogens geom
_atom_sites_solution_primary direct
_atom_sites_solution_secondary difmap
_cell_angle_alpha 90
_cell_angle_beta 99.598(8)
_cell_angle_gamma 90
_cell_formula_units_Z 4
_cell_length_a 14.1749(9)
_cell_length_b 6.3085(5)
_cell_length_c 18.2579(16)
_cell_measurement_reflns_used 3505
_cell_measurement_temperature 180(2)
_cell_measurement_theta_max 29.1224
_cell_measurement_theta_min 3.3727
_cell_measurement_wavelength 0.71073
_cell_volume 1609.8(2)
_computing_cell_refinement
;
        CrysAlisPro, Oxford Diffraction Ltd.,
        Version 1.171.33.66 (release 28-04-2010 CrysAlis171 .NET)
        (compiled Apr 28 2010,14:27:37)
;
_computing_data_collection
;
        CrysAlisPro, Oxford Diffraction Ltd.,
        Version 1.171.33.66 (release 28-04-2010 CrysAlis171 .NET)
        (compiled Apr 28 2010,14:27:37)
;
_computing_data_reduction
;
        CrysAlisPro, Oxford Diffraction Ltd.,
        Version 1.171.33.66 (release 28-04-2010 CrysAlis171 .NET)
        (compiled Apr 28 2010,14:27:37)
;
_computing_molecular_graphics 'Ortep-3 for Windows (Farrugia, 1997)'
_computing_publication_material 'WinGX publication routines (Farrugia, 1999)'
_computing_structure_refinement 'SHELXL-97 (Sheldrick, 1997)'
_computing_structure_solution 'SIR92 (Giacovazzo et al, 1993)'
_diffrn_ambient_temperature 180(2)
_diffrn_detector_area_resol_mean 16.1978
_diffrn_measured_fraction_theta_full 0.998
_diffrn_measured_fraction_theta_max 0.998
_diffrn_measurement_device_type 'Xcalibur, Eos, Gemini ultra'
_diffrn_measurement_method '\w scans'
_diffrn_orient_matrix_UB_11 -0.0255596
_diffrn_orient_matrix_UB_12 0.0692317
_diffrn_orient_matrix_UB_13 -0.0267968
_diffrn_orient_matrix_UB_21 0.001324
_diffrn_orient_matrix_UB_22 0.0800217
_diffrn_orient_matrix_UB_23 0.0275154
_diffrn_orient_matrix_UB_31 0.0438102
_diffrn_orient_matrix_UB_32 0.0379743
_diffrn_orient_matrix_UB_33 -0.008852
_diffrn_radiation_monochromator graphite
_diffrn_radiation_probe x-ray
_diffrn_radiation_type MoK\a
_diffrn_radiation_wavelength 0.71073
_diffrn_reflns_av_R_equivalents 0.0584
_diffrn_reflns_av_unetI/netI 0.0739
_diffrn_reflns_limit_h_max 17
_diffrn_reflns_limit_h_min -17
_diffrn_reflns_limit_k_max 7
_diffrn_reflns_limit_k_min -7
_diffrn_reflns_limit_l_max 22
_diffrn_reflns_limit_l_min -22
_diffrn_reflns_number 13951
_diffrn_reflns_theta_full 26.37
_diffrn_reflns_theta_max 26.37
_diffrn_reflns_theta_min 3.38
_exptl_absorpt_coefficient_mu 0.265
_exptl_absorpt_correction_T_max 0.915
_exptl_absorpt_correction_T_min 0.747
_exptl_absorpt_correction_type multi-scan
_exptl_absorpt_process_details
;
        CrysAlisPro, Oxford Diffraction Ltd.,
        Version 1.171.33.66 (release 28-04-2010 CrysAlis171 .NET)
        (compiled Apr 28 2010,14:27:37)
        Empirical absorption correction using spherical harmonics,
 implemented in SCALE3 ABSPACK scaling algorithm.
;
_exptl_crystal_colour colourless
_exptl_crystal_density_diffrn 2.097
_exptl_crystal_density_method 'not measured'
_exptl_crystal_description parallelepiped
_exptl_crystal_F_000 984
_exptl_crystal_size_max 0.15
_exptl_crystal_size_mid 0.08
_exptl_crystal_size_min 0.02
_refine_diff_density_max 0.419
_refine_diff_density_min -0.266
_refine_diff_density_rms 0.065
_refine_ls_extinction_method none
_refine_ls_goodness_of_fit_ref 0.863
_refine_ls_hydrogen_treatment mixed
_refine_ls_matrix_type full
_refine_ls_number_parameters 293
_refine_ls_number_reflns 3287
_refine_ls_number_restraints 0
_refine_ls_restrained_S_all 0.863
_refine_ls_R_factor_all 0.1125
_refine_ls_R_factor_gt 0.0517
_refine_ls_shift/su_max 0
_refine_ls_shift/su_mean 0
_refine_ls_structure_factor_coef Fsqd
_refine_ls_weighting_details 'calc w=1/[\s^2^(Fo^2^)+(0.0796P)^2^+0.0000P] where P=(Fo^2^+2Fc^2^)/3'
_refine_ls_weighting_scheme calc
_refine_ls_wR_factor_gt 0.1237
_refine_ls_wR_factor_ref 0.1395
_reflns_number_gt 1638
_reflns_number_total 3287
_reflns_threshold_expression >2sigma(I)
_cod_data_source_file c4nj00136b1.cif
_cod_data_source_block 5
_cod_original_formula_sum 'C13 H F17 N2 '
_cod_database_code 7054255

loop_
_symmetry_equiv_pos_as_xyz
'x, y, z'
'-x, y+1/2, -z+1/2'
'-x, -y, -z'
'x, -y-1/2, z-1/2'

loop_
_atom_site_label
_atom_site_type_symbol
_atom_site_fract_x
_atom_site_fract_y
_atom_site_fract_z
_atom_site_U_iso_or_equiv
_atom_site_adp_type
_atom_site_occupancy
_atom_site_symmetry_multiplicity
_atom_site_calc_flag
C3 C 0.8661(2) 1.3045(5) 0.38356(18) 0.0301(8) Uani 1 1 d
C3A C 0.9090(2) 1.1155(5) 0.36256(18) 0.0297(8) Uani 1 1 d
C4 C 0.8859(2) 0.9486(6) 0.31206(18) 0.0334(8) Uani 1 1 d
C5 C 0.9501(2) 0.7888(6) 0.3104(2) 0.0414(9) Uani 1 1 d
C6 C 1.0388(2) 0.7899(6) 0.3575(2) 0.0383(9) Uani 1 1 d
C7 C 1.0639(2) 0.9468(6) 0.40647(19) 0.0345(8) Uani 1 1 d
C7A C 0.99921(19) 1.1121(5) 0.40877(18) 0.0290(8) Uani 1 1 d
C8 C 0.7678(2) 1.3915(6) 0.3553(2) 0.0360(9) Uani 1 1 d
C9 C 0.6893(2) 1.2799(5) 0.39052(19) 0.0312(8) Uani 1 1 d
C10 C 0.5841(2) 1.3410(6) 0.3583(2) 0.0357(8) Uani 1 1 d
C11 C 0.5071(2) 1.2323(6) 0.3959(2) 0.0366(9) Uani 1 1 d
C12 C 0.4035(2) 1.3010(7) 0.3685(2) 0.0474(10) Uani 1 1 d
C13 C 0.3261(2) 1.1885(7) 0.4026(2) 0.0502(11) Uani 1 1 d
N1 N 1.00390(19) 1.2871(5) 0.45183(18) 0.0354(7) Uani 1 1 d
N2 N 0.92263(17) 1.4050(4) 0.43702(16) 0.0355(7) Uani 1 1 d
F4 F 0.80201(12) 0.9437(3) 0.26671(11) 0.0487(6) Uani 1 1 d
F5 F 0.92940(15) 0.6277(4) 0.26245(12) 0.0596(7) Uani 1 1 d
F6 F 1.09739(14) 0.6230(3) 0.35360(13) 0.0604(6) Uani 1 1 d
F7 F 1.14733(12) 0.9459(3) 0.45450(11) 0.0480(6) Uani 1 1 d
F8 F 0.76529(13) 1.5991(3) 0.37120(14) 0.0586(7) Uani 1 1 d
F9 F 0.74811(12) 1.3698(4) 0.28121(11) 0.0529(6) Uani 1 1 d
F10 F 0.70606(12) 1.3251(4) 0.46320(11) 0.0497(6) Uani 1 1 d
F11 F 0.69881(12) 1.0705(3) 0.38283(12) 0.0472(6) Uani 1 1 d
F12 F 0.57516(14) 1.5493(4) 0.36421(16) 0.0724(8) Uani 1 1 d
F13 F 0.56764(13) 1.2893(5) 0.28668(12) 0.0775(9) Uani 1 1 d
F14 F 0.52679(14) 1.2593(5) 0.46815(13) 0.0864(10) Uani 1 1 d
F15 F 0.51100(16) 1.0244(4) 0.38445(18) 0.0885(9) Uani 1 1 d
F16 F 0.39538(18) 1.5051(5) 0.3850(2) 0.1068(11) Uani 1 1 d
F17 F 0.38353(14) 1.2843(6) 0.29604(14) 0.1030(12) Uani 1 1 d
F18 F 0.34255(15) 1.1849(5) 0.47321(14) 0.0848(9) Uani 1 1 d
F19 F 0.32229(19) 0.9848(5) 0.3826(2) 0.1108(11) Uani 1 1 d
F20 F 0.24219(15) 1.2643(5) 0.37857(16) 0.0969(11) Uani 1 1 d
H1 H 1.044(2) 1.335(5) 0.482(2) 0.039(11) Uiso 1 1 d

loop_
_atom_site_aniso_label
_atom_site_aniso_U_11
_atom_site_aniso_U_22
_atom_site_aniso_U_33
_atom_site_aniso_U_23
_atom_site_aniso_U_13
_atom_site_aniso_U_12
C3 0.0170(14) 0.034(2) 0.038(2) 0.0045(16) 0.0025(14) -0.0051(14)
C3A 0.0208(14) 0.036(2) 0.0324(19) 0.0044(16) 0.0059(13) -0.0070(15)
C4 0.0250(16) 0.043(2) 0.034(2) 0.0001(17) 0.0115(14) -0.0075(16)
C5 0.040(2) 0.042(2) 0.048(2) -0.0102(19) 0.0251(18) -0.0099(18)
C6 0.0341(19) 0.037(2) 0.049(2) 0.0048(18) 0.0215(17) 0.0037(16)
C7 0.0184(15) 0.045(2) 0.041(2) 0.0157(18) 0.0070(14) 0.0024(15)
C7A 0.0182(14) 0.036(2) 0.0338(19) 0.0026(16) 0.0083(13) -0.0058(14)
C8 0.0243(16) 0.037(2) 0.045(2) 0.0052(18) 0.0010(15) -0.0031(15)
C9 0.0220(15) 0.035(2) 0.036(2) 0.0010(16) 0.0035(14) 0.0026(14)
C10 0.0259(16) 0.040(2) 0.039(2) 0.0068(18) 0.0020(15) 0.0004(16)
C11 0.0266(18) 0.046(2) 0.036(2) 0.0002(17) 0.0025(16) 0.0025(16)
C12 0.0300(19) 0.065(3) 0.046(3) 0.020(2) 0.0035(17) 0.0051(19)
C13 0.0220(18) 0.071(3) 0.057(3) 0.007(2) 0.0045(18) -0.0014(19)
N1 0.0191(14) 0.0417(19) 0.044(2) -0.0030(16) 0.0003(14) -0.0027(13)
N2 0.0212(13) 0.0357(17) 0.0485(18) 0.0004(14) 0.0024(12) -0.0013(12)
F4 0.0294(10) 0.0703(15) 0.0445(12) -0.0112(11) 0.0013(9) -0.0132(10)
F5 0.0572(13) 0.0571(15) 0.0702(16) -0.0270(13) 0.0275(11) -0.0105(11)
F6 0.0499(12) 0.0494(14) 0.0891(17) 0.0026(12) 0.0323(11) 0.0153(11)
F7 0.0224(9) 0.0602(14) 0.0606(14) 0.0145(11) 0.0049(9) 0.0056(9)
F8 0.0303(10) 0.0340(13) 0.1111(19) 0.0117(12) 0.0106(11) 0.0008(9)
F9 0.0293(10) 0.0855(18) 0.0424(13) 0.0232(12) 0.0018(9) -0.0032(11)
F10 0.0275(10) 0.0790(17) 0.0402(13) -0.0008(12) -0.0011(8) 0.0021(10)
F11 0.0298(10) 0.0340(12) 0.0809(16) 0.0072(11) 0.0180(10) -0.0007(9)
F12 0.0299(11) 0.0425(14) 0.144(2) 0.0254(15) 0.0140(13) 0.0067(10)
F13 0.0274(11) 0.163(3) 0.0403(15) 0.0009(15) 0.0022(10) -0.0149(14)
F14 0.0340(12) 0.178(3) 0.0457(16) 0.0182(16) 0.0026(10) -0.0169(15)
F15 0.0395(13) 0.0514(17) 0.181(3) 0.0164(17) 0.0365(15) -0.0007(12)
F16 0.0507(15) 0.061(2) 0.218(4) 0.029(2) 0.0501(18) 0.0150(13)
F17 0.0286(12) 0.227(4) 0.0530(17) 0.0395(19) 0.0040(11) 0.0010(16)
F18 0.0425(13) 0.159(3) 0.0538(17) 0.0212(17) 0.0115(11) -0.0131(15)
F19 0.0629(17) 0.095(2) 0.189(3) -0.031(2) 0.0619(19) -0.0322(17)
F20 0.0222(11) 0.153(3) 0.116(2) 0.077(2) 0.0139(12) 0.0146(14)

loop_
_atom_type_symbol
_atom_type_description
_atom_type_scat_dispersion_real
_atom_type_scat_dispersion_imag
_atom_type_scat_source
C C 0.0033 0.0016 'International Tables Vol C Tables 4.2.6.8 and 6.1.1.4'
H H 0 0 'International Tables Vol C Tables 4.2.6.8 and 6.1.1.4'
N N 0.0061 0.0033 'International Tables Vol C Tables 4.2.6.8 and 6.1.1.4'
F F 0.0171 0.0103 'International Tables Vol C Tables 4.2.6.8 and 6.1.1.4'

loop_
_geom_angle_atom_site_label_1
_geom_angle_atom_site_label_2
_geom_angle_atom_site_label_3
_geom_angle
N2 C3 C3A 111.6(3)
N2 C3 C8 119.5(3)
C3A C3 C8 128.9(3)
C4 C3A C7A 118.1(3)
C4 C3A C3 138.1(3)
C7A C3A C3 103.8(3)
F4 C4 C5 120.0(3)
F4 C4 C3A 120.9(3)
C5 C4 C3A 119.1(3)
F5 C5 C4 120.1(3)
F5 C5 C6 118.7(3)
C4 C5 C6 121.2(3)
C7 C6 F6 120.9(3)
C7 C6 C5 121.6(3)
F6 C6 C5 117.5(3)
C6 C7 F7 122.4(3)
C6 C7 C7A 118.0(3)
F7 C7 C7A 119.6(3)
N1 C7A C7 131.3(3)
N1 C7A C3A 106.7(3)
C7 C7A C3A 122.0(3)
F8 C8 F9 108.0(3)
F8 C8 C3 109.8(3)
F9 C8 C3 109.4(3)
F8 C8 C9 107.9(3)
F9 C8 C9 109.2(2)
C3 C8 C9 112.4(3)
F11 C9 F10 108.0(3)
F11 C9 C8 108.3(3)
F10 C9 C8 107.1(3)
F11 C9 C10 108.2(3)
F10 C9 C10 108.8(3)
C8 C9 C10 116.1(3)
F12 C10 F13 108.7(3)
F12 C10 C11 108.6(3)
F13 C10 C11 107.9(3)
F12 C10 C9 108.2(3)
F13 C10 C9 108.1(3)
C11 C10 C9 115.2(3)
F14 C11 F15 106.1(3)
F14 C11 C12 108.8(3)
F15 C11 C12 106.8(3)
F14 C11 C10 110.0(3)
F15 C11 C10 108.5(3)
C12 C11 C10 116.1(3)
F17 C12 F16 107.2(4)
F17 C12 C13 109.1(3)
F16 C12 C13 105.2(3)
F17 C12 C11 109.9(3)
F16 C12 C11 108.2(3)
C13 C12 C11 116.8(3)
F18 C13 F20 110.8(3)
F18 C13 F19 104.7(4)
F20 C13 F19 105.7(3)
F18 C13 C12 113.6(3)
F20 C13 C12 111.9(3)
F19 C13 C12 109.5(4)
C7A N1 N2 111.9(3)
C7A N1 H1 133(3)
N2 N1 H1 115(3)
C3 N2 N1 105.9(3)

loop_
_geom_bond_atom_site_label_1
_geom_bond_atom_site_label_2
_geom_bond_distance
C3 N2 1.318(4)
C3 C3A 1.421(5)
C3 C8 1.506(4)
C3A C4 1.402(5)
C3A C7A 1.409(4)
C4 F4 1.331(3)
C4 C5 1.362(5)
C5 F5 1.341(4)
C5 C6 1.401(5)
C6 C7 1.342(5)
C6 F6 1.350(4)
C7 F7 1.349(3)
C7 C7A 1.394(4)
C7A N1 1.351(4)
C8 F8 1.343(4)
C8 F9 1.343(4)
C8 C9 1.545(4)
C9 F11 1.338(4)
C9 F10 1.339(4)
C9 C10 1.557(4)
C10 F12 1.326(4)
C10 F13 1.330(4)
C10 C11 1.543(5)
C11 F14 1.314(4)
C11 F15 1.331(4)
C11 C12 1.534(5)
C12 F17 1.309(4)
C12 F16 1.332(5)
C12 C13 1.525(5)
C13 F18 1.271(4)
C13 F20 1.289(4)
C13 F19 1.335(5)
N1 N2 1.360(3)
N1 H1 0.79(3)
